data_1525309
loop_
_publ_author_name
'Skolozdra, R.V.'
'Stadnyk, Yu.V.'
'Starodynova, E.E.'

_publ_section_title
;
 The crystal structure and magnetic properties of Me' Me'' Sn compounds
 (Me'= Ti, Zr, Hf, Nb; Me''= Co, Ni)
;
_journal_name_full 'Ukrains'kii Fizichnii Zhurnal (Ukrainian Edition)'
_journal_page_first 1258
_journal_page_last 1261
_journal_volume 31
_journal_year 1986
_chemical_formula_sum 'Co Sn Zr'
_space_group_IT_number 189
_symmetry_space_group_name_Hall 'P -6 -2'
_symmetry_space_group_name_H-M 'P -6 2 m'
_cell_angle_alpha 90
_cell_angle_beta 90
_cell_angle_gamma 120
_cell_formula_units_Z 3
_cell_length_a 7.133
_cell_length_b 7.133
_cell_length_c 3.571
_cell_volume 157.349
_citation_journal_id_ASTM UFZHAT
_cod_data_source_file Skolozdra_UFZHAT_1986_1236.cif
_cod_data_source_block Co1Sn1Zr1
_cod_original_cell_volume 157.3493
_cod_original_formula_sum 'Co1 Sn1 Zr1'
_cod_database_code 1525309

loop_
_symmetry_equiv_pos_as_xyz
x,y,z
-x+y,-x,-z
-y,x-y,z
x,y,-z
-x+y,-x,z
-y,x-y,-z
y,x,z
x-y,-y,-z
-x,-x+y,z
y,x,-z
x-y,-y,z
-x,-x+y,-z

loop_
_atom_site_label
_atom_site_type_symbol
_atom_site_fract_x
_atom_site_fract_y
_atom_site_fract_z
_atom_site_occupancy
_atom_site_U_iso_or_equiv
Zr1 Zr 0.6 0 0.5 1 0.0
Co1 Co 0 0 0.5 1 0.0
Sn1 Sn 0.268 0 0 1 0.0
Co2 Co 0.3333 0.6667 0 1 0.0
